data_2235953
loop_
_publ_author_name
'Mohamed, Shaaban K.'
'Farrukh, Muhammad Akhyar'
'Akkurt, Mehmet'
'Albayati, Mustafa R.'
'Abdelhamid, Antar A.'

_publ_section_title
;
 2-(1,3-Dioxoisoindolin-2-yl)acetic
 acid--<i>N</i>'-[(<i>E</i>)-2-methoxybenzylidene]pyridine-4-carbohydrazide
 (1/1)
;
_journal_coeditor_code QM2075
_journal_issue 8
_journal_name_full 'Acta Crystallographica Section E'
_journal_page_first o2442
_journal_paper_doi 10.1107/S1600536812031388
_journal_volume 68
_journal_year 2012
_chemical_formula_iupac 'C10 H7 N O4, C14 H13 N3 O2'
_chemical_formula_moiety 'C10 H7 N O4, C14 H13 N3 O2'
_chemical_formula_sum 'C24 H20 N4 O6'
_chemical_formula_weight 460.44
_chemical_name_systematic
;
2-(1,3-Dioxoisoindolin-2-yl)acetic
acid--<i>N</i>'-[(<i>E</i>)-2-methoxybenzylidene]pyridine-4-carbohydrazide
(1/1)
;
_space_group_IT_number 14
_symmetry_cell_setting monoclinic
_symmetry_space_group_name_Hall '-P 2yn'
_symmetry_space_group_name_H-M 'P 1 21/n 1'
_atom_sites_solution_hydrogens geom
_atom_sites_solution_primary direct
_atom_sites_solution_secondary difmap
_cell_angle_alpha 90
_cell_angle_beta 110.015(5)
_cell_angle_gamma 90
_cell_formula_units_Z 4
_cell_length_a 7.0747(10)
_cell_length_b 43.511(6)
_cell_length_c 7.5477(9)
_cell_measurement_reflns_used 410
_cell_measurement_temperature 296(2)
_cell_measurement_theta_max 18.3
_cell_measurement_theta_min 2.8
_cell_volume 2183.1(5)
_computing_cell_refinement 'SAINT (Bruker, 2009)'
_computing_data_collection 'APEX2 (Bruker, 2009)'
_computing_data_reduction 'SAINT (Bruker, 2009)'
_computing_molecular_graphics 'ORTEP-3 for Windows (Farrugia, 1997)'
_computing_publication_material 'WinGX (Farrugia, 1999) and PLATON (Spek, 2009)'
_computing_structure_refinement 'SHELXL97 (Sheldrick, 2008)'
_computing_structure_solution 'SHELXS97 (Sheldrick, 2008)'
_diffrn_ambient_temperature 296(2)
_diffrn_measured_fraction_theta_full 1.000
_diffrn_measured_fraction_theta_max 1.000
_diffrn_measurement_device_type 'Bruker Kappa APEXII CCD'
_diffrn_measurement_method \w
_diffrn_radiation_monochromator graphite
_diffrn_radiation_source 'fine-focus sealed tube'
_diffrn_radiation_type MoK\a
_diffrn_radiation_wavelength 0.71073
_diffrn_reflns_av_R_equivalents 0.0606
_diffrn_reflns_av_sigmaI/netI 0.0665
_diffrn_reflns_limit_h_max 8
_diffrn_reflns_limit_h_min -8
_diffrn_reflns_limit_k_max 53
_diffrn_reflns_limit_k_min -53
_diffrn_reflns_limit_l_max 6
_diffrn_reflns_limit_l_min -9
_diffrn_reflns_number 19892
_diffrn_reflns_reduction_process
;
;
_diffrn_reflns_theta_full 26.00
_diffrn_reflns_theta_max 26.00
_diffrn_reflns_theta_min 1.87
_exptl_absorpt_coefficient_mu 0.103
_exptl_absorpt_correction_T_max 0.980
_exptl_absorpt_correction_T_min 0.970
_exptl_absorpt_correction_type multi-scan
_exptl_absorpt_process_details '(SADABS; Bruker, 2005)'
_exptl_crystal_colour white
_exptl_crystal_density_diffrn 1.401
_exptl_crystal_density_method 'Not Measured'
_exptl_crystal_description prism
_exptl_crystal_F_000 960
_exptl_crystal_size_max 0.300
_exptl_crystal_size_mid 0.200
_exptl_crystal_size_min 0.200
_refine_diff_density_max 0.143
_refine_diff_density_min -0.179
_refine_ls_extinction_method none
_refine_ls_goodness_of_fit_ref 1.016
_refine_ls_hydrogen_treatment constr
_refine_ls_matrix_type full
_refine_ls_number_parameters 309
_refine_ls_number_reflns 4304
_refine_ls_number_restraints 0
_refine_ls_restrained_S_all 1.016
_refine_ls_R_factor_all 0.1190
_refine_ls_R_factor_gt 0.0552
_refine_ls_shift/su_max 0.000
_refine_ls_shift/su_mean 0.000
_refine_ls_structure_factor_coef Fsqd
_refine_ls_weighting_details 'calc w=1/[\s^2^(Fo^2^)+(0.0485P)^2^+0.2903P] where P=(Fo^2^+2Fc^2^)/3'
_refine_ls_weighting_scheme calc
_refine_ls_wR_factor_gt 0.1107
_refine_ls_wR_factor_ref 0.1352
_reflns_number_gt 2345
_reflns_number_total 4304
_reflns_threshold_expression I>2\s(I)
_cod_data_source_file qm2075.cif
_cod_data_source_block I
_cod_original_sg_symbol_H-M 'P 21/n'
_cod_database_code 2235953
_cod_database_fobs_code 2235953

loop_
_symmetry_equiv_pos_site_id
_symmetry_equiv_pos_as_xyz
1 x,y,z
2 1/2-x,1/2+y,1/2-z
3 -x,-y,-z
4 1/2+x,1/2-y,1/2+z

loop_
_atom_site_aniso_label
_atom_site_aniso_U_11
_atom_site_aniso_U_22
_atom_site_aniso_U_33
_atom_site_aniso_U_12
_atom_site_aniso_U_13
_atom_site_aniso_U_23
O5 0.0945(17) 0.0458(13) 0.0698(15) 0.0059(11) 0.0233(12) 0.0036(11)
O6 0.0610(13) 0.0456(11) 0.0326(10) 0.0085(9) 0.0054(9) 0.0006(8)
N2 0.0474(14) 0.0426(14) 0.0398(13) 0.0021(11) 0.0089(10) -0.0081(10)
N3 0.0519(14) 0.0403(13) 0.0301(12) 0.0075(11) 0.0050(10) -0.0024(10)
N4 0.0560(16) 0.0456(15) 0.0419(14) -0.0016(11) 0.0179(11) -0.0047(11)
C11 0.0352(16) 0.0470(17) 0.0452(17) -0.0030(12) 0.0132(12) -0.0063(13)
C12 0.0480(19) 0.0502(19) 0.0577(19) -0.0030(14) 0.0154(15) -0.0086(15)
C13 0.064(2) 0.061(2) 0.092(3) -0.0124(17) 0.0228(19) -0.034(2)
C14 0.079(3) 0.108(3) 0.068(2) -0.026(2) 0.030(2) -0.044(2)
C15 0.079(3) 0.107(3) 0.053(2) -0.030(2) 0.0289(18) -0.019(2)
C16 0.059(2) 0.071(2) 0.0436(18) -0.0141(15) 0.0193(15) -0.0080(15)
C17 0.0410(16) 0.0442(17) 0.0432(15) 0.0010(13) 0.0157(12) -0.0013(13)
C18 0.0391(16) 0.0390(16) 0.0369(15) -0.0013(12) 0.0131(12) 0.0007(12)
C19 0.0288(14) 0.0390(15) 0.0340(14) 0.0002(11) 0.0084(11) 0.0010(11)
C20 0.0460(17) 0.0449(17) 0.0360(15) -0.0030(13) 0.0131(12) 0.0019(12)
C21 0.0545(19) 0.0391(16) 0.0489(18) -0.0064(13) 0.0166(14) -0.0018(14)
C22 0.0557(19) 0.0493(18) 0.0380(15) 0.0031(14) 0.0170(13) 0.0041(13)
C23 0.0527(18) 0.0374(15) 0.0407(16) 0.0046(13) 0.0177(13) 0.0039(12)
C24 0.125(4) 0.047(2) 0.114(3) 0.001(2) 0.027(3) 0.014(2)
O1 0.0718(17) 0.0643(15) 0.0895(16) 0.0049(13) 0.0088(13) 0.0052(12)
O2 0.0728(17) 0.0660(15) 0.0948(17) -0.0089(13) 0.0128(14) -0.0199(13)
O3 0.0881(15) 0.0373(11) 0.0495(12) 0.0022(10) 0.0312(11) 0.0029(9)
O4 0.136(2) 0.0485(13) 0.0652(14) 0.0040(12) 0.0592(15) -0.0054(11)
N1 0.0680(18) 0.0366(13) 0.0507(14) -0.0013(12) 0.0155(13) 0.0014(11)
C1 0.069(2) 0.0473(18) 0.0458(17) -0.0029(17) 0.0143(16) 0.0084(14)
C2 0.080(2) 0.0372(17) 0.0402(16) -0.0030(15) 0.0207(16) 0.0047(13)
C3 0.094(3) 0.050(2) 0.0545(19) -0.0154(19) 0.0243(18) -0.0047(15)
C4 0.127(3) 0.043(2) 0.062(2) -0.014(2) 0.042(2) -0.0098(16)
C5 0.119(3) 0.048(2) 0.075(2) 0.013(2) 0.047(2) 0.0021(18)
C6 0.087(3) 0.055(2) 0.071(2) 0.0114(19) 0.0266(19) -0.0008(17)
C7 0.072(2) 0.0431(18) 0.0423(16) -0.0014(15) 0.0181(16) 0.0025(13)
C8 0.071(2) 0.0447(18) 0.0505(18) -0.0034(17) 0.0178(17) -0.0006(14)
C9 0.083(2) 0.0366(16) 0.0546(18) -0.0009(15) 0.0275(16) 0.0006(13)
C10 0.063(2) 0.0380(17) 0.0460(17) -0.0006(13) 0.0168(15) -0.0031(14)

loop_
_atom_site_type_symbol
_atom_site_label
_atom_site_fract_x
_atom_site_fract_y
_atom_site_fract_z
_atom_site_U_iso_or_equiv
_atom_site_thermal_displace_type
_atom_site_calc_flag
_atom_site_refinement_flags
_atom_site_occupancy
O O5 0.9659(3) 0.13677(4) 0.9365(3) 0.0713(9) Uani d . 1.000
O O6 0.7705(3) 0.28342(4) 0.8630(2) 0.0491(7) Uani d . 1.000
N N2 0.9227(3) 0.22710(5) 0.8728(3) 0.0448(8) Uani d . 1.000
N N3 0.9636(3) 0.24511(5) 1.0332(3) 0.0431(8) Uani d . 1.000
N N4 0.9687(3) 0.32666(5) 1.5100(3) 0.0475(9) Uani d . 1.000
C C11 0.9448(4) 0.17874(6) 0.7399(4) 0.0426(10) Uani d . 1.000
C C12 0.9519(4) 0.14724(6) 0.7626(4) 0.0527(11) Uani d . 1.000
C C13 0.9412(5) 0.12788(7) 0.6119(5) 0.0733(14) Uani d . 1.000
C C14 0.9201(5) 0.14100(10) 0.4399(5) 0.0838(16) Uani d . 1.000
C C15 0.9080(5) 0.17224(9) 0.4141(5) 0.0780(16) Uani d . 1.000
C C16 0.9193(4) 0.19068(7) 0.5638(4) 0.0574(11) Uani d . 1.000
C C17 0.9700(4) 0.19899(6) 0.9011(4) 0.0425(9) Uani d . 1.000
C C18 0.8817(4) 0.27317(6) 1.0142(4) 0.0383(9) Uani d . 1.000
C C19 0.9250(3) 0.29134(5) 1.1918(3) 0.0345(8) Uani d . 1.000
C C20 0.9321(4) 0.32285(6) 1.1838(4) 0.0425(9) Uani d . 1.000
C C21 0.9562(4) 0.33942(6) 1.3457(4) 0.0478(10) Uani d . 1.000
C C22 0.9617(4) 0.29627(6) 1.5154(4) 0.0474(10) Uani d . 1.000
C C23 0.9432(4) 0.27773(6) 1.3624(3) 0.0432(9) Uani d . 1.000
C C24 0.9578(6) 0.10465(7) 0.9630(5) 0.0989(18) Uani d . 1.000
O O1 0.1383(4) 0.04421(5) 0.1887(3) 0.0801(9) Uani d . 1.000
O O2 0.8106(4) 0.05255(5) 0.4959(3) 0.0820(9) Uani d . 1.000
O O3 0.4269(3) 0.13691(4) 0.2806(3) 0.0563(7) Uani d . 1.000
O O4 0.5019(4) 0.09977(4) 0.1147(3) 0.0768(9) Uani d . 1.000
N N1 0.4681(4) 0.05545(5) 0.3577(3) 0.0530(9) Uani d . 1.000
C C1 0.3116(5) 0.03656(7) 0.2495(4) 0.0554(11) Uani d . 1.000
C C2 0.4075(5) 0.00722(6) 0.2291(4) 0.0524(10) Uani d . 1.000
C C3 0.3233(5) -0.01899(7) 0.1349(4) 0.0665(14) Uani d . 1.000
C C4 0.4514(7) -0.04291(7) 0.1340(4) 0.0748(14) Uani d . 1.000
C C5 0.6539(7) -0.04044(7) 0.2267(5) 0.0771(14) Uani d . 1.000
C C6 0.7384(6) -0.01406(7) 0.3214(4) 0.0711(14) Uani d . 1.000
C C7 0.6119(5) 0.00973(6) 0.3213(4) 0.0528(10) Uani d . 1.000
C C8 0.6528(5) 0.04091(7) 0.4045(4) 0.0562(11) Uani d . 1.000
C C9 0.4417(5) 0.08717(6) 0.3977(4) 0.0571(10) Uani d . 1.000
C C10 0.4610(4) 0.10833(6) 0.2468(4) 0.0495(10) Uani d . 1.000
H H3B 1.03930 0.23840 1.14160 0.0520 Uiso c R 1.000
H H13 0.94820 0.10670 0.62710 0.0880 Uiso c R 1.000
H H14 0.91390 0.12830 0.33880 0.1000 Uiso c R 1.000
H H15 0.89240 0.18070 0.29680 0.0940 Uiso c R 1.000
H H16 0.90950 0.21190 0.54670 0.0690 Uiso c R 1.000
H H17 1.02040 0.19130 1.02330 0.0510 Uiso c R 1.000
H H20 0.92090 0.33280 1.07150 0.0510 Uiso c R 1.000
H H21 0.96430 0.36070 1.34000 0.0570 Uiso c R 1.000
H H22 0.96960 0.28690 1.62860 0.0570 Uiso c R 1.000
H H23 0.94310 0.25640 1.37370 0.0520 Uiso c R 1.000
H H24A 0.83290 0.09670 0.87840 0.1490 Uiso c R 1.000
H H24B 0.96730 0.10060 1.09080 0.1490 Uiso c R 1.000
H H24C 1.06770 0.09490 0.93790 0.1490 Uiso c R 1.000
H H3 0.18520 -0.02070 0.07370 0.0800 Uiso c R 1.000
H H3A 0.44340 0.14810 0.19960 0.0840 Uiso c R 1.000
H H4 0.39910 -0.06090 0.06940 0.0900 Uiso c R 1.000
H H5 0.73670 -0.05700 0.22570 0.0920 Uiso c R 1.000
H H6 0.87640 -0.01250 0.38320 0.0850 Uiso c R 1.000
H H9A 0.54170 0.09270 0.51780 0.0680 Uiso c R 1.000
H H9B 0.30990 0.08980 0.40850 0.0680 Uiso c R 1.000

loop_
_atom_type_symbol
_atom_type_description
_atom_type_scat_dispersion_real
_atom_type_scat_dispersion_imag
_atom_type_scat_source
C C 0.0033 0.0016 ' International Tables Vol C Tables 4.2.6.8 and 6.1.1.4'
H H 0.0000 0.0000 ' International Tables Vol C Tables 4.2.6.8 and 6.1.1.4'
N N 0.0061 0.0033 ' International Tables Vol C Tables 4.2.6.8 and 6.1.1.4'
O O 0.0106 0.0060 ' International Tables Vol C Tables 4.2.6.8 and 6.1.1.4'

loop_
_geom_angle_atom_site_label_1
_geom_angle_atom_site_label_2
_geom_angle_atom_site_label_3
_geom_angle
_geom_angle_publ_flag
C12 O5 C24 118.3(2) no
C10 O3 H3A 110.00 no
N3 N2 C17 115.7(2) no
N2 N3 C18 118.0(2) no
C21 N4 C22 116.9(2) no
C18 N3 H3B 121.00 no
N2 N3 H3B 121.00 no
C1 N1 C9 123.6(3) no
C1 N1 C8 111.8(2) no
C8 N1 C9 124.3(3) no
C12 C11 C16 118.7(3) no
C16 C11 C17 120.9(2) no
C12 C11 C17 120.4(3) no
C11 C12 C13 120.6(3) no
O5 C12 C13 123.3(2) no
O5 C12 C11 116.1(2) no
C12 C13 C14 118.4(3) no
C13 C14 C15 121.7(3) no
C14 C15 C16 118.8(3) no
C11 C16 C15 121.8(3) no
N2 C17 C11 119.4(3) no
N3 C18 C19 116.0(2) no
O6 C18 C19 120.7(2) no
O6 C18 N3 123.2(2) no
C18 C19 C23 122.3(2) no
C20 C19 C23 118.4(2) no
C18 C19 C20 119.2(2) no
C19 C20 C21 118.6(2) no
N4 C21 C20 123.7(2) no
N4 C22 C23 123.6(3) no
C19 C23 C22 118.8(2) no
C12 C13 H13 121.00 no
C14 C13 H13 121.00 no
C15 C14 H14 119.00 no
C13 C14 H14 119.00 no
C16 C15 H15 121.00 no
C14 C15 H15 121.00 no
C11 C16 H16 119.00 no
C15 C16 H16 119.00 no
N2 C17 H17 120.00 no
C11 C17 H17 120.00 no
C21 C20 H20 121.00 no
C19 C20 H20 121.00 no
C20 C21 H21 118.00 no
N4 C21 H21 118.00 no
N4 C22 H22 118.00 no
C23 C22 H22 118.00 no
C22 C23 H23 121.00 no
C19 C23 H23 121.00 no
O5 C24 H24C 109.00 no
H24B C24 H24C 110.00 no
H24A C24 H24B 110.00 no
H24A C24 H24C 109.00 no
O5 C24 H24B 109.00 no
O5 C24 H24A 110.00 no
O1 C1 N1 124.2(3) no
O1 C1 C2 130.2(3) no
N1 C1 C2 105.6(3) no
C1 C2 C3 129.8(3) no
C1 C2 C7 108.6(3) no
C3 C2 C7 121.6(3) no
C2 C3 C4 117.5(3) no
C3 C4 C5 120.9(3) no
C4 C5 C6 121.6(4) no
C5 C6 C7 117.6(4) no
C2 C7 C8 107.8(3) no
C6 C7 C8 131.3(3) no
C2 C7 C6 120.9(3) no
O2 C8 C7 129.5(3) no
N1 C8 C7 106.3(3) no
O2 C8 N1 124.2(3) no
N1 C9 C10 112.1(2) no
O3 C10 C9 111.3(2) no
O4 C10 C9 123.6(2) no
O3 C10 O4 125.1(3) no
C2 C3 H3 121.00 no
C4 C3 H3 121.00 no
C3 C4 H4 120.00 no
C5 C4 H4 120.00 no
C4 C5 H5 119.00 no
C6 C5 H5 119.00 no
C5 C6 H6 121.00 no
C7 C6 H6 121.00 no
N1 C9 H9A 109.00 no
N1 C9 H9B 109.00 no
C10 C9 H9A 109.00 no
C10 C9 H9B 109.00 no
H9A C9 H9B 108.00 no

loop_
_geom_bond_atom_site_label_1
_geom_bond_atom_site_label_2
_geom_bond_distance
_geom_bond_publ_flag
O5 C12 1.361(4) no
O5 C24 1.416(4) no
O6 C18 1.227(3) no
O1 C1 1.200(5) no
O2 C8 1.205(4) no
O3 C10 1.308(3) no
O4 C10 1.189(4) no
O3 H3A 0.8200 no
N2 N3 1.387(3) no
N2 C17 1.267(3) no
N3 C18 1.338(3) no
N4 C21 1.334(4) no
N4 C22 1.324(3) no
N3 H3B 0.8600 no
N1 C9 1.439(3) no
N1 C8 1.384(4) no
N1 C1 1.396(4) no
C11 C17 1.463(4) no
C11 C12 1.380(4) no
C11 C16 1.380(4) no
C12 C13 1.397(4) no
C13 C14 1.379(5) no
C14 C15 1.372(6) no
C15 C16 1.366(5) no
C18 C19 1.495(4) no
C19 C23 1.383(3) no
C19 C20 1.374(3) no
C20 C21 1.378(4) no
C22 C23 1.378(4) no
C13 H13 0.9300 no
C14 H14 0.9300 no
C15 H15 0.9300 no
C16 H16 0.9300 no
C17 H17 0.9300 no
C20 H20 0.9300 no
C21 H21 0.9300 no
C22 H22 0.9300 no
C23 H23 0.9300 no
C24 H24A 0.9600 no
C24 H24B 0.9600 no
C24 H24C 0.9600 no
C1 C2 1.478(4) no
C2 C3 1.368(4) no
C2 C7 1.378(5) no
C3 C4 1.382(5) no
C4 C5 1.367(7) no
C5 C6 1.376(5) no
C6 C7 1.368(5) no
C7 C8 1.481(4) no
C9 C10 1.507(4) no
C3 H3 0.9300 no
C4 H4 0.9300 no
C5 H5 0.9300 no
C6 H6 0.9300 no
C9 H9A 0.9700 no
C9 H9B 0.9700 no

loop_
_geom_hbond_atom_site_label_D
_geom_hbond_atom_site_label_H
_geom_hbond_atom_site_label_A
_geom_hbond_site_symmetry_A
_geom_hbond_distance_DH
_geom_hbond_distance_HA
_geom_hbond_distance_DA
_geom_hbond_angle_DHA
_geom_hbond_publ_flag
O3 H3A N4 4_453 0.82 1.86 2.681(3) 177 yes
N3 H3B O6 4_555 0.86 2.12 2.958(3) 164 yes
C4 H4 O4 3_655 0.93 2.44 3.190(4) 138 yes
C20 H20 O3 4_555 0.93 2.57 3.500(4) 174 yes

loop_
_geom_torsion_atom_site_label_1
_geom_torsion_atom_site_label_2
_geom_torsion_atom_site_label_3
_geom_torsion_atom_site_label_4
_geom_torsion
_geom_torsion_publ_flag
C24 O5 C12 C11 175.1(3) no
C24 O5 C12 C13 -3.7(5) no
C17 N2 N3 C18 -167.0(3) no
N3 N2 C17 C11 -175.9(2) no
N2 N3 C18 O6 1.1(4) no
N2 N3 C18 C19 178.2(2) no
C22 N4 C21 C20 1.6(4) no
C21 N4 C22 C23 0.2(4) no
C1 N1 C9 C10 -87.7(4) no
C8 N1 C9 C10 85.4(3) no
C8 N1 C1 C2 0.9(3) no
C9 N1 C1 O1 -4.7(5) no
C9 N1 C1 C2 174.7(3) no
C1 N1 C8 O2 179.4(3) no
C1 N1 C8 C7 -0.8(3) no
C9 N1 C8 O2 5.7(5) no
C8 N1 C1 O1 -178.5(3) no
C9 N1 C8 C7 -174.5(2) no
C17 C11 C12 C13 -175.8(3) no
C12 C11 C16 C15 -2.3(5) no
C17 C11 C12 O5 5.4(4) no
C12 C11 C17 N2 -165.6(3) no
C16 C11 C17 N2 16.3(4) no
C17 C11 C16 C15 175.9(3) no
C16 C11 C12 O5 -176.4(3) no
C16 C11 C12 C13 2.4(5) no
C11 C12 C13 C14 -1.1(5) no
O5 C12 C13 C14 177.7(3) no
C12 C13 C14 C15 -0.5(6) no
C13 C14 C15 C16 0.7(6) no
C14 C15 C16 C11 0.8(5) no
O6 C18 C19 C23 142.3(3) no
O6 C18 C19 C20 -32.7(4) no
N3 C18 C19 C23 -34.9(4) no
N3 C18 C19 C20 150.1(3) no
C18 C19 C23 C22 -173.1(3) no
C23 C19 C20 C21 -0.3(4) no
C18 C19 C20 C21 174.9(3) no
C20 C19 C23 C22 1.9(4) no
C19 C20 C21 N4 -1.6(5) no
N4 C22 C23 C19 -1.9(4) no
O1 C1 C2 C3 0.1(6) no
O1 C1 C2 C7 178.7(3) no
N1 C1 C2 C3 -179.2(3) no
N1 C1 C2 C7 -0.7(3) no
C1 C2 C3 C4 177.8(3) no
C7 C2 C3 C4 -0.6(5) no
C1 C2 C7 C6 -178.6(3) no
C1 C2 C7 C8 0.2(3) no
C3 C2 C7 C6 0.1(5) no
C3 C2 C7 C8 178.9(3) no
C2 C3 C4 C5 1.1(5) no
C3 C4 C5 C6 -1.1(6) no
C4 C5 C6 C7 0.6(5) no
C5 C6 C7 C2 -0.1(5) no
C5 C6 C7 C8 -178.6(3) no
C2 C7 C8 O2 -179.9(3) no
C2 C7 C8 N1 0.3(3) no
C6 C7 C8 O2 -1.3(6) no
C6 C7 C8 N1 179.0(3) no
N1 C9 C10 O3 176.9(3) no
N1 C9 C10 O4 -3.0(5) no

loop_
_cod_related_entry_id
_cod_related_entry_database
_cod_related_entry_code
1 ChemSpider 30657997
